data_4342808
loop_
_publ_author_name
'Sherwood, Rebecca'
'Gonz\`alez de Rivera, Ferran'
'Wan, Jane Hui'
'Zhang, Qi'
'White, Andrew J. P.'
'Rossell, Oriol'
'Hogarth, Graeme'
'Wilton-Ely, James D E T'

_publ_section_title
;
 Multimetallic complexes based on a diphosphine-dithiocarbamate
 &quot;janus&quot; ligand.
;
_journal_issue 9
_journal_name_full 'Inorganic chemistry'
_journal_page_first 4222
_journal_page_last 4230
_journal_paper_doi 10.1021/ic5028527
_journal_volume 54
_journal_year 2015
_chemical_formula_moiety 'C31 H29 Mo N O3 P2'
_chemical_formula_sum 'C31 H29 Mo N O3 P2'
_chemical_formula_weight 621.43
_chemical_name_systematic
;
 ?
;
_space_group_IT_number 2
_symmetry_cell_setting triclinic
_symmetry_space_group_name_Hall '-P 1'
_symmetry_space_group_name_H-M 'P -1'
_atom_sites_solution_hydrogens geom
_atom_sites_solution_primary heavy
_atom_sites_solution_secondary difmap
_audit_creation_method SHELXL-97
_cell_angle_alpha 99.1930(10)
_cell_angle_beta 91.3080(10)
_cell_angle_gamma 100.7450(10)
_cell_formula_units_Z 2
_cell_length_a 9.1979(5)
_cell_length_b 9.4053(5)
_cell_length_c 16.4401(9)
_cell_measurement_temperature 293(2)
_cell_volume 1377.30(13)
_computing_cell_refinement 'Bruker SAINT'
_computing_data_collection 'Bruker SMART'
_computing_data_reduction 'Bruker SAINT'
_computing_structure_refinement 'SHELXL-97 (Sheldrick, 1997)'
_computing_structure_solution 'SHELXS-97 (Sheldrick, 1990)'
_diffrn_ambient_temperature 293(2)
_diffrn_measured_fraction_theta_full 0.985
_diffrn_measured_fraction_theta_max 0.926
_diffrn_measurement_device_type 'Bruker SMART APEX diffractometer'
_diffrn_measurement_method '\w rotation with narrow frames'
_diffrn_radiation_monochromator graphite
_diffrn_radiation_source 'fine-focus sealed tube'
_diffrn_radiation_type MoK\a
_diffrn_radiation_wavelength 0.71073
_diffrn_reflns_av_R_equivalents 0.0124
_diffrn_reflns_av_sigmaI/netI 0.0186
_diffrn_reflns_limit_h_max 12
_diffrn_reflns_limit_h_min -12
_diffrn_reflns_limit_k_max 12
_diffrn_reflns_limit_k_min -12
_diffrn_reflns_limit_l_max 21
_diffrn_reflns_limit_l_min -21
_diffrn_reflns_number 12160
_diffrn_reflns_theta_full 26.00
_diffrn_reflns_theta_max 28.27
_diffrn_reflns_theta_min 2.24
_exptl_absorpt_coefficient_mu 0.626
_exptl_absorpt_correction_T_max 0.8694
_exptl_absorpt_correction_T_min 0.8541
_exptl_absorpt_correction_type multi-scan
_exptl_absorpt_process_details SADABS
_exptl_crystal_colour yellow
_exptl_crystal_density_diffrn 1.498
_exptl_crystal_density_method 'not measured'
_exptl_crystal_description block
_exptl_crystal_F_000 636
_exptl_crystal_size_max 0.26
_exptl_crystal_size_mid 0.26
_exptl_crystal_size_min 0.23
_refine_diff_density_max 0.529
_refine_diff_density_min -0.423
_refine_diff_density_rms 0.050
_refine_ls_extinction_method none
_refine_ls_goodness_of_fit_ref 1.065
_refine_ls_hydrogen_treatment mixed
_refine_ls_matrix_type full
_refine_ls_number_parameters 347
_refine_ls_number_reflns 6328
_refine_ls_number_restraints 0
_refine_ls_restrained_S_all 1.065
_refine_ls_R_factor_all 0.0221
_refine_ls_R_factor_gt 0.0212
_refine_ls_shift/su_max 0.003
_refine_ls_shift/su_mean 0.000
_refine_ls_structure_factor_coef Fsqd
_refine_ls_weighting_details 'calc w=1/[\s^2^(Fo^2^)+(0.0237P)^2^+0.7106P] where P=(Fo^2^+2Fc^2^)/3'
_refine_ls_weighting_scheme calc
_refine_ls_wR_factor_gt 0.0535
_refine_ls_wR_factor_ref 0.0541
_reflns_number_gt 6134
_reflns_number_total 6328
_reflns_threshold_expression I>2\s(I)
_cod_data_source_file ic5028527_si_005.cif
_cod_data_source_block 5
_cod_depositor_comments 'Adding full bibliography for 4342808--4342809.cif.'
_cod_original_sg_symbol_H-M P-1
_cod_database_code 4342808

loop_
_symmetry_equiv_pos_as_xyz
'x, y, z'
'-x, -y, -z'

loop_
_atom_site_label
_atom_site_type_symbol
_atom_site_fract_x
_atom_site_fract_y
_atom_site_fract_z
_atom_site_U_iso_or_equiv
_atom_site_adp_type
_atom_site_occupancy
_atom_site_symmetry_multiplicity
_atom_site_calc_flag
_atom_site_refinement_flags
Mo1 Mo 0.928619(12) 0.950390(12) 0.675169(7) 0.01719(4) Uani 1 1 d .
P1 P 1.18131(4) 0.99464(4) 0.75048(2) 0.01914(7) Uani 1 1 d .
P2 P 0.86052(4) 0.69028(4) 0.70339(2) 0.01908(7) Uani 1 1 d .
O1 O 0.76413(15) 1.11416(16) 0.81271(8) 0.0428(3) Uani 1 1 d .
O2 O 0.63955(13) 0.93366(14) 0.56693(8) 0.0361(3) Uani 1 1 d .
O3 O 1.01872(14) 1.24284(12) 0.60659(7) 0.0331(3) Uani 1 1 d .
N1 N 1.06638(14) 0.82729(13) 0.58011(8) 0.0226(2) Uani 1 1 d .
H1 H 1.032(2) 0.840(2) 0.5359(12) 0.026(5) Uiso 1 1 d .
C1 C 0.82597(16) 1.05146(16) 0.76208(9) 0.0243(3) Uani 1 1 d .
C2 C 0.74631(17) 0.93102(16) 0.60492(9) 0.0241(3) Uani 1 1 d .
C3 C 0.98987(16) 1.13483(16) 0.63436(8) 0.0223(3) Uani 1 1 d .
C4 C 1.29555(16) 0.91106(17) 0.67221(9) 0.0260(3) Uani 1 1 d .
H4A H 1.3943 0.9709 0.6761 0.031 Uiso 1 1 calc R
H4B H 1.3043 0.8143 0.6827 0.031 Uiso 1 1 calc R
C5 C 1.22578(17) 0.89860(17) 0.58633(9) 0.0275(3) Uani 1 1 d .
H5A H 1.2352 0.9959 0.5720 0.033 Uiso 1 1 calc R
H5B H 1.2788 0.8419 0.5470 0.033 Uiso 1 1 calc R
C6 C 1.04167(17) 0.66510(16) 0.57432(9) 0.0251(3) Uani 1 1 d .
H6A H 1.1274 0.6305 0.5512 0.030 Uiso 1 1 calc R
H6B H 0.9567 0.6211 0.5367 0.030 Uiso 1 1 calc R
C7 C 1.01528(16) 0.61337(16) 0.65710(9) 0.0240(3) Uani 1 1 d .
H7A H 1.1039 0.6464 0.6934 0.029 Uiso 1 1 calc R
H7B H 0.9914 0.5070 0.6490 0.029 Uiso 1 1 calc R
C8 C 1.27794(16) 1.18544(16) 0.77913(9) 0.0224(3) Uani 1 1 d .
C9 C 1.19700(16) 1.29726(16) 0.79425(9) 0.0238(3) Uani 1 1 d .
H9A H 1.0941 1.2748 0.7880 0.029 Uiso 1 1 calc R
C10 C 1.26886(18) 1.44257(17) 0.81865(10) 0.0296(3) Uani 1 1 d .
H10A H 1.2140 1.5166 0.8287 0.036 Uiso 1 1 calc R
C11 C 1.42114(19) 1.47630(18) 0.82784(11) 0.0346(4) Uani 1 1 d .
H11A H 1.4692 1.5734 0.8434 0.042 Uiso 1 1 calc R
C12 C 1.50293(18) 1.3662(2) 0.81400(12) 0.0382(4) Uani 1 1 d .
H12A H 1.6057 1.3893 0.8209 0.046 Uiso 1 1 calc R
C13 C 1.43193(17) 1.22162(18) 0.78990(11) 0.0323(3) Uani 1 1 d .
H13A H 1.4875 1.1480 0.7808 0.039 Uiso 1 1 calc R
C14 C 1.22949(16) 0.92348(15) 0.84277(9) 0.0225(3) Uani 1 1 d .
C15 C 1.36586(18) 0.8840(2) 0.85604(10) 0.0328(3) Uani 1 1 d .
H15A H 1.4337 0.8858 0.8150 0.039 Uiso 1 1 calc R
C16 C 1.4009(2) 0.8422(2) 0.93008(11) 0.0371(4) Uani 1 1 d .
H16A H 1.4928 0.8177 0.9387 0.045 Uiso 1 1 calc R
C17 C 1.3002(2) 0.83658(18) 0.99120(10) 0.0343(4) Uani 1 1 d .
H17A H 1.3236 0.8074 1.0405 0.041 Uiso 1 1 calc R
C18 C 1.16446(19) 0.87462(19) 0.97843(10) 0.0335(3) Uani 1 1 d .
H18A H 1.0963 0.8710 1.0193 0.040 Uiso 1 1 calc R
C19 C 1.12952(17) 0.91821(17) 0.90477(9) 0.0267(3) Uani 1 1 d .
H19A H 1.0381 0.9442 0.8969 0.032 Uiso 1 1 calc R
C20 C 0.85217(15) 0.64106(16) 0.80626(9) 0.0230(3) Uani 1 1 d .
C21 C 0.78817(17) 0.72592(18) 0.86752(10) 0.0281(3) Uani 1 1 d .
H21A H 0.7557 0.8091 0.8564 0.034 Uiso 1 1 calc R
C22 C 0.77285(19) 0.6863(2) 0.94542(10) 0.0360(4) Uani 1 1 d .
H22A H 0.7295 0.7427 0.9861 0.043 Uiso 1 1 calc R
C23 C 0.82194(19) 0.5635(2) 0.96224(11) 0.0396(4) Uani 1 1 d .
H23A H 0.8118 0.5375 1.0144 0.047 Uiso 1 1 calc R
C24 C 0.88605(19) 0.4790(2) 0.90212(11) 0.0360(4) Uani 1 1 d .
H24A H 0.9194 0.3967 0.9139 0.043 Uiso 1 1 calc R
C25 C 0.90068(16) 0.51679(17) 0.82418(10) 0.0280(3) Uani 1 1 d .
H25A H 0.9430 0.4591 0.7836 0.034 Uiso 1 1 calc R
C26 C 0.69432(15) 0.56571(15) 0.65262(9) 0.0216(3) Uani 1 1 d .
C27 C 0.56394(17) 0.61996(17) 0.64822(10) 0.0282(3) Uani 1 1 d .
H27A H 0.5649 0.7189 0.6668 0.034 Uiso 1 1 calc R
C28 C 0.43228(18) 0.5273(2) 0.61627(11) 0.0354(4) Uani 1 1 d .
H28A H 0.3456 0.5644 0.6143 0.042 Uiso 1 1 calc R
C29 C 0.42929(18) 0.38054(19) 0.58737(11) 0.0345(4) Uani 1 1 d .
H29A H 0.3412 0.3191 0.5656 0.041 Uiso 1 1 calc R
C30 C 0.55808(19) 0.32586(18) 0.59105(11) 0.0341(4) Uani 1 1 d .
H30A H 0.5566 0.2272 0.5715 0.041 Uiso 1 1 calc R
C31 C 0.68980(17) 0.41707(17) 0.62376(10) 0.0283(3) Uani 1 1 d .
H31A H 0.7757 0.3788 0.6264 0.034 Uiso 1 1 calc R

loop_
_atom_site_aniso_label
_atom_site_aniso_U_11
_atom_site_aniso_U_22
_atom_site_aniso_U_33
_atom_site_aniso_U_23
_atom_site_aniso_U_13
_atom_site_aniso_U_12
Mo1 0.01886(6) 0.01572(6) 0.01644(6) 0.00186(4) -0.00036(4) 0.00284(4)
P1 0.01715(16) 0.01985(16) 0.01982(16) 0.00182(13) 0.00192(12) 0.00321(13)
P2 0.01832(16) 0.01730(16) 0.02145(17) 0.00359(13) -0.00010(13) 0.00279(12)
O1 0.0448(7) 0.0522(8) 0.0347(7) -0.0012(6) 0.0101(5) 0.0239(6)
O2 0.0302(6) 0.0416(7) 0.0354(6) 0.0117(5) -0.0103(5) 0.0013(5)
O3 0.0466(7) 0.0226(5) 0.0295(6) 0.0081(4) -0.0037(5) 0.0023(5)
N1 0.0280(6) 0.0212(6) 0.0181(6) 0.0017(5) 0.0019(5) 0.0050(5)
C1 0.0240(7) 0.0262(7) 0.0230(7) 0.0040(6) -0.0010(5) 0.0059(6)
C2 0.0287(7) 0.0213(7) 0.0212(7) 0.0045(5) -0.0007(6) 0.0017(5)
C3 0.0259(7) 0.0218(7) 0.0183(6) 0.0009(5) -0.0022(5) 0.0049(5)
C4 0.0200(7) 0.0282(7) 0.0276(7) -0.0006(6) 0.0064(5) 0.0035(5)
C5 0.0296(8) 0.0270(7) 0.0249(7) 0.0028(6) 0.0104(6) 0.0030(6)
C6 0.0283(7) 0.0200(7) 0.0258(7) -0.0024(5) 0.0034(6) 0.0062(5)
C7 0.0218(7) 0.0188(6) 0.0323(8) 0.0049(6) 0.0029(6) 0.0051(5)
C8 0.0215(7) 0.0223(7) 0.0212(6) 0.0025(5) 0.0005(5) 0.0000(5)
C9 0.0208(7) 0.0238(7) 0.0241(7) 0.0010(5) -0.0004(5) 0.0006(5)
C10 0.0305(8) 0.0230(7) 0.0327(8) 0.0005(6) -0.0001(6) 0.0025(6)
C11 0.0312(8) 0.0263(8) 0.0393(9) -0.0003(7) -0.0009(7) -0.0068(6)
C12 0.0200(7) 0.0387(9) 0.0493(10) 0.0005(8) -0.0010(7) -0.0050(6)
C13 0.0215(7) 0.0309(8) 0.0425(9) 0.0016(7) 0.0011(6) 0.0034(6)
C14 0.0220(7) 0.0207(6) 0.0241(7) 0.0024(5) -0.0012(5) 0.0037(5)
C15 0.0281(8) 0.0433(9) 0.0307(8) 0.0080(7) 0.0048(6) 0.0150(7)
C16 0.0362(9) 0.0455(10) 0.0341(9) 0.0072(7) -0.0042(7) 0.0195(8)
C17 0.0441(10) 0.0320(8) 0.0276(8) 0.0064(7) -0.0043(7) 0.0092(7)
C18 0.0363(9) 0.0378(9) 0.0265(8) 0.0075(7) 0.0045(6) 0.0055(7)
C19 0.0236(7) 0.0290(7) 0.0274(7) 0.0044(6) 0.0019(6) 0.0050(6)
C20 0.0184(6) 0.0249(7) 0.0242(7) 0.0067(6) -0.0027(5) -0.0015(5)
C21 0.0240(7) 0.0326(8) 0.0273(7) 0.0064(6) -0.0001(6) 0.0031(6)
C22 0.0289(8) 0.0508(10) 0.0259(8) 0.0069(7) 0.0022(6) 0.0013(7)
C23 0.0315(9) 0.0566(11) 0.0309(8) 0.0209(8) -0.0043(7) -0.0020(8)
C24 0.0295(8) 0.0406(9) 0.0402(9) 0.0209(8) -0.0076(7) 0.0014(7)
C25 0.0224(7) 0.0289(8) 0.0325(8) 0.0099(6) -0.0037(6) 0.0012(6)
C26 0.0219(7) 0.0215(7) 0.0203(6) 0.0031(5) 0.0002(5) 0.0013(5)
C27 0.0243(7) 0.0244(7) 0.0355(8) 0.0041(6) -0.0012(6) 0.0045(6)
C28 0.0219(7) 0.0376(9) 0.0458(10) 0.0062(8) -0.0042(7) 0.0051(6)
C29 0.0246(8) 0.0372(9) 0.0346(9) -0.0008(7) -0.0037(6) -0.0054(6)
C30 0.0332(8) 0.0260(8) 0.0365(9) -0.0065(7) 0.0019(7) -0.0010(6)
C31 0.0244(7) 0.0250(7) 0.0334(8) -0.0009(6) 0.0013(6) 0.0046(6)

loop_
_atom_type_symbol
_atom_type_description
_atom_type_scat_dispersion_real
_atom_type_scat_dispersion_imag
_atom_type_scat_source
C C 0.0033 0.0016 'International Tables Vol C Tables 4.2.6.8 and 6.1.1.4'
H H 0.0000 0.0000 'International Tables Vol C Tables 4.2.6.8 and 6.1.1.4'
N N 0.0061 0.0033 'International Tables Vol C Tables 4.2.6.8 and 6.1.1.4'
O O 0.0106 0.0060 'International Tables Vol C Tables 4.2.6.8 and 6.1.1.4'
P P 0.1023 0.0942 'International Tables Vol C Tables 4.2.6.8 and 6.1.1.4'
Mo Mo -1.6832 0.6857 'International Tables Vol C Tables 4.2.6.8 and 6.1.1.4'

loop_
_geom_angle_atom_site_label_1
_geom_angle_atom_site_label_2
_geom_angle_atom_site_label_3
_geom_angle
C1 Mo1 C3 89.44(6)
C1 Mo1 C2 85.96(6)
C3 Mo1 C2 84.56(6)
C1 Mo1 N1 174.97(5)
C3 Mo1 N1 92.34(5)
C2 Mo1 N1 98.90(5)
C1 Mo1 P2 100.19(5)
C3 Mo1 P2 169.89(4)
C2 Mo1 P2 93.01(4)
N1 Mo1 P2 78.31(3)
C1 Mo1 P1 98.13(4)
C3 Mo1 P1 88.54(4)
C2 Mo1 P1 171.95(4)
N1 Mo1 P1 77.22(3)
P2 Mo1 P1 93.077(12)
C8 P1 C14 99.45(7)
C8 P1 C4 104.74(7)
C14 P1 C4 102.53(7)
C8 P1 Mo1 117.04(5)
C14 P1 Mo1 127.40(5)
C4 P1 Mo1 103.04(5)
C20 P2 C26 100.12(6)
C20 P2 C7 104.97(7)
C26 P2 C7 104.17(7)
C20 P2 Mo1 124.27(5)
C26 P2 Mo1 120.67(5)
C7 P2 Mo1 100.15(5)
C6 N1 C5 113.49(12)
C6 N1 Mo1 116.24(9)
C5 N1 Mo1 112.25(9)
O1 C1 Mo1 178.34(14)
O2 C2 Mo1 173.40(13)
O3 C3 Mo1 175.74(13)
C5 C4 P1 110.39(10)
N1 C5 C4 112.13(12)
N1 C6 C7 113.60(12)
C6 C7 P2 108.33(10)
C9 C8 C13 118.68(14)
C9 C8 P1 119.90(11)
C13 C8 P1 121.36(12)
C8 C9 C10 120.56(14)
C11 C10 C9 119.89(15)
C10 C11 C12 120.22(15)
C11 C12 C13 120.08(15)
C12 C13 C8 120.57(15)
C19 C14 C15 118.59(14)
C19 C14 P1 118.27(11)
C15 C14 P1 122.98(12)
C16 C15 C14 120.41(15)
C17 C16 C15 120.50(16)
C18 C17 C16 119.50(15)
C17 C18 C19 120.23(16)
C18 C19 C14 120.76(15)
C21 C20 C25 119.19(14)
C21 C20 P2 118.76(11)
C25 C20 P2 121.96(12)
C22 C21 C20 120.07(15)
C23 C22 C21 120.03(17)
C22 C23 C24 120.39(16)
C23 C24 C25 120.02(16)
C24 C25 C20 120.31(16)
C27 C26 C31 118.54(13)
C27 C26 P2 118.21(11)
C31 C26 P2 123.08(11)
C28 C27 C26 120.47(15)
C29 C28 C27 120.50(15)
C30 C29 C28 119.47(15)
C29 C30 C31 120.50(15)
C30 C31 C26 120.51(15)

loop_
_geom_bond_atom_site_label_1
_geom_bond_atom_site_label_2
_geom_bond_distance
Mo1 C1 1.9491(15)
Mo1 C3 1.9497(15)
Mo1 C2 1.9772(15)
Mo1 N1 2.3340(12)
Mo1 P2 2.5292(4)
Mo1 P1 2.5400(4)
P1 C8 1.8298(15)
P1 C14 1.8305(15)
P1 C4 1.8504(15)
P2 C20 1.8230(15)
P2 C26 1.8352(14)
P2 C7 1.8402(15)
O1 C1 1.1635(19)
O2 C2 1.1580(19)
O3 C3 1.1680(18)
N1 C6 1.4870(18)
N1 C5 1.488(2)
C4 C5 1.516(2)
C6 C7 1.526(2)
C8 C9 1.392(2)
C8 C13 1.394(2)
C9 C10 1.393(2)
C10 C11 1.376(2)
C11 C12 1.383(3)
C12 C13 1.385(2)
C14 C19 1.389(2)
C14 C15 1.395(2)
C15 C16 1.387(2)
C16 C17 1.382(3)
C17 C18 1.382(2)
C18 C19 1.389(2)
C20 C21 1.394(2)
C20 C25 1.397(2)
C21 C22 1.393(2)
C22 C23 1.381(3)
C23 C24 1.381(3)
C24 C25 1.386(2)
C26 C27 1.393(2)
C26 C31 1.395(2)
C27 C28 1.390(2)
C28 C29 1.381(2)
C29 C30 1.380(2)
C30 C31 1.389(2)

loop_
_geom_torsion_atom_site_label_1
_geom_torsion_atom_site_label_2
_geom_torsion_atom_site_label_3
_geom_torsion_atom_site_label_4
_geom_torsion
C1 Mo1 P1 C8 -63.00(7)
C3 Mo1 P1 C8 26.23(7)
C2 Mo1 P1 C8 57.1(3)
N1 Mo1 P1 C8 118.96(6)
P2 Mo1 P1 C8 -163.76(5)
C1 Mo1 P1 C14 65.48(7)
C3 Mo1 P1 C14 154.71(7)
C2 Mo1 P1 C14 -174.4(3)
N1 Mo1 P1 C14 -112.56(7)
P2 Mo1 P1 C14 -35.28(6)
C1 Mo1 P1 C4 -177.30(7)
C3 Mo1 P1 C4 -88.07(7)
C2 Mo1 P1 C4 -57.1(3)
N1 Mo1 P1 C4 4.66(6)
P2 Mo1 P1 C4 81.94(5)
C1 Mo1 P2 C20 -39.71(7)
C3 Mo1 P2 C20 158.1(2)
C2 Mo1 P2 C20 -126.14(7)
N1 Mo1 P2 C20 135.39(7)
P1 Mo1 P2 C20 59.12(6)
C1 Mo1 P2 C26 90.94(7)
C3 Mo1 P2 C26 -71.3(2)
C2 Mo1 P2 C26 4.51(7)
N1 Mo1 P2 C26 -93.96(6)
P1 Mo1 P2 C26 -170.22(5)
C1 Mo1 P2 C7 -155.78(7)
C3 Mo1 P2 C7 42.0(2)
C2 Mo1 P2 C7 117.79(7)
N1 Mo1 P2 C7 19.32(6)
P1 Mo1 P2 C7 -56.94(5)
C1 Mo1 N1 C6 78.7(6)
C3 Mo1 N1 C6 -170.65(11)
C2 Mo1 N1 C6 -85.79(11)
P2 Mo1 N1 C6 5.47(9)
P1 Mo1 N1 C6 101.39(10)
C1 Mo1 N1 C5 -54.3(6)
C3 Mo1 N1 C5 56.37(10)
C2 Mo1 N1 C5 141.23(10)
P2 Mo1 N1 C5 -127.51(10)
P1 Mo1 N1 C5 -31.59(9)
C3 Mo1 C1 O1 29(5)
C2 Mo1 C1 O1 -55(5)
N1 Mo1 C1 O1 140(5)
P2 Mo1 C1 O1 -147(5)
P1 Mo1 C1 O1 118(5)
C1 Mo1 C2 O2 44.0(12)
C3 Mo1 C2 O2 -45.8(12)
N1 Mo1 C2 O2 -137.3(12)
P2 Mo1 C2 O2 144.0(12)
P1 Mo1 C2 O2 -76.9(13)
C1 Mo1 C3 O3 -92.9(18)
C2 Mo1 C3 O3 -6.9(17)
N1 Mo1 C3 O3 91.8(18)
P2 Mo1 C3 O3 69.6(18)
P1 Mo1 C3 O3 168.9(18)
C8 P1 C4 C5 -101.86(11)
C14 P1 C4 C5 154.70(11)
Mo1 P1 C4 C5 21.06(11)
C6 N1 C5 C4 -77.29(15)
Mo1 N1 C5 C4 57.04(14)
P1 C4 C5 N1 -50.59(15)
C5 N1 C6 C7 96.02(14)
Mo1 N1 C6 C7 -36.40(15)
N1 C6 C7 P2 54.74(14)
C20 P2 C7 C6 -173.45(10)
C26 P2 C7 C6 81.76(11)
Mo1 P2 C7 C6 -43.66(10)
C14 P1 C8 C9 -112.46(12)
C4 P1 C8 C9 141.80(12)
Mo1 P1 C8 C9 28.46(13)
C14 P1 C8 C13 64.63(14)
C4 P1 C8 C13 -41.10(15)
Mo1 P1 C8 C13 -154.45(11)
C13 C8 C9 C10 0.8(2)
P1 C8 C9 C10 177.97(12)
C8 C9 C10 C11 0.1(2)
C9 C10 C11 C12 -0.9(3)
C10 C11 C12 C13 0.7(3)
C11 C12 C13 C8 0.2(3)
C9 C8 C13 C12 -0.9(2)
P1 C8 C13 C12 -178.06(14)
C8 P1 C14 C19 95.50(13)
C4 P1 C14 C19 -156.97(12)
Mo1 P1 C14 C19 -39.52(14)
C8 P1 C14 C15 -79.94(14)
C4 P1 C14 C15 27.59(15)
Mo1 P1 C14 C15 145.04(12)
C19 C14 C15 C16 -0.8(2)
P1 C14 C15 C16 174.68(14)
C14 C15 C16 C17 1.1(3)
C15 C16 C17 C18 -0.7(3)
C16 C17 C18 C19 0.0(3)
C17 C18 C19 C14 0.4(3)
C15 C14 C19 C18 0.0(2)
P1 C14 C19 C18 -175.64(13)
C26 P2 C20 C21 -96.29(12)
C7 P2 C20 C21 155.94(12)
Mo1 P2 C20 C21 42.19(13)
C26 P2 C20 C25 80.25(13)
C7 P2 C20 C25 -27.51(14)
Mo1 P2 C20 C25 -141.27(10)
C25 C20 C21 C22 -0.2(2)
P2 C20 C21 C22 176.48(12)
C20 C21 C22 C23 0.4(2)
C21 C22 C23 C24 -0.2(3)
C22 C23 C24 C25 -0.4(3)
C23 C24 C25 C20 0.6(2)
C21 C20 C25 C24 -0.4(2)
P2 C20 C25 C24 -176.90(12)
C20 P2 C26 C27 96.49(13)
C7 P2 C26 C27 -155.11(12)
Mo1 P2 C26 C27 -43.96(13)
C20 P2 C26 C31 -78.68(14)
C7 P2 C26 C31 29.72(14)
Mo1 P2 C26 C31 140.88(11)
C31 C26 C27 C28 0.5(2)
P2 C26 C27 C28 -174.92(13)
C26 C27 C28 C29 -0.9(3)
C27 C28 C29 C30 0.6(3)
C28 C29 C30 C31 0.2(3)
C29 C30 C31 C26 -0.7(3)
C27 C26 C31 C30 0.3(2)
P2 C26 C31 C30 175.46(13)
